data_7011551
loop_
_publ_author_name
'Klein, Axel'
'McInnes, Eric J. L.'
'Kaim, Wolfgang'

_publ_section_title
;
 Organometallic platinum(ii) complexes of methyl-substituted
 phenanthrolines
;
_journal_issue 11
_journal_name_full 'Journal of the Chemical Society, Dalton Transactions'
_journal_page_first 2371
_journal_paper_doi 10.1039/b201419j
_journal_year 2002
_chemical_formula_sum 'C26 H22 N2 Pt'
_chemical_formula_weight 557.55
_chemical_name_common 2,9-Dimethyl-1,10-phenanthroline-diphenylplatinum(II)
_chemical_name_systematic
; 
?
;
_space_group_IT_number 14
_symmetry_cell_setting monoclinic
_symmetry_space_group_name_Hall '-P 2yn'
_symmetry_space_group_name_H-M 'P 1 21/n 1'
_atom_sites_solution_hydrogens geom
_atom_sites_solution_primary direct
_atom_sites_solution_secondary difmap
_audit_creation_method SHELXL-97
_cell_angle_alpha 90.00
_cell_angle_beta 98.499(8)
_cell_angle_gamma 90.00
_cell_formula_units_Z 4
_cell_length_a 10.9215(11)
_cell_length_b 15.7735(14)
_cell_length_c 11.8566(13)
_cell_measurement_reflns_used 63
_cell_measurement_temperature 173(2)
_cell_measurement_theta_max 21.37
_cell_measurement_theta_min 4.93
_cell_volume 2020.1(4)
_computing_cell_refinement 'Siemens XSCANS'
_computing_data_collection 'Siemens XSCANS'
_computing_data_reduction 'Siemens SHELXTL'
_computing_molecular_graphics 'Siemens SHELXTL'
_computing_publication_material 'Siemens SHELXTL'
_computing_structure_refinement 'SHELXL-97 (Sheldrick, 1997)'
_computing_structure_solution 'SHELXS-97 (Sheldrick, 1990)'
_diffrn_ambient_temperature 173(2)
_diffrn_measured_fraction_theta_full 0.966
_diffrn_measured_fraction_theta_max 0.966
_diffrn_measurement_device_type Siemens-P4
_diffrn_measurement_method '\w scans'
_diffrn_radiation_monochromator graphite
_diffrn_radiation_source 'fine-focus sealed tube'
_diffrn_radiation_type MoK\a
_diffrn_radiation_wavelength 0.71073
_diffrn_reflns_av_R_equivalents 0.0368
_diffrn_reflns_av_sigmaI/netI 0.0500
_diffrn_reflns_limit_h_max 15
_diffrn_reflns_limit_h_min -1
_diffrn_reflns_limit_k_max 22
_diffrn_reflns_limit_k_min -1
_diffrn_reflns_limit_l_max 16
_diffrn_reflns_limit_l_min -16
_diffrn_reflns_number 7180
_diffrn_reflns_theta_full 30.00
_diffrn_reflns_theta_max 30.00
_diffrn_reflns_theta_min 2.16
_diffrn_standards_interval_count 98
_diffrn_standards_number 2
_exptl_absorpt_coefficient_mu 6.960
_exptl_absorpt_correction_type psi-scan
_exptl_crystal_colour yellow
_exptl_crystal_density_diffrn 1.833
_exptl_crystal_density_method 'not measured'
_exptl_crystal_description fraction
_exptl_crystal_F_000 1080
_exptl_crystal_size_max 0.3
_exptl_crystal_size_mid 0.2
_exptl_crystal_size_min 0.2
_refine_diff_density_max 1.785
_refine_diff_density_min -2.334
_refine_diff_density_rms 0.173
_refine_ls_extinction_method none
_refine_ls_goodness_of_fit_ref 1.034
_refine_ls_hydrogen_treatment mixed
_refine_ls_matrix_type full
_refine_ls_number_parameters 285
_refine_ls_number_reflns 5887
_refine_ls_number_restraints 0
_refine_ls_restrained_S_all 1.034
_refine_ls_R_factor_all 0.0493
_refine_ls_R_factor_gt 0.0345
_refine_ls_shift/su_max 0.000
_refine_ls_shift/su_mean 0.000
_refine_ls_structure_factor_coef Fsqd
_refine_ls_weighting_details 'w=1/[\s^2^(Fo^2^)+(0.0452P)^2^+0.3276P] where P=(Fo^2^+2Fc^2^)/3'
_refine_ls_weighting_scheme calc
_refine_ls_wR_factor_gt 0.0812
_refine_ls_wR_factor_ref 0.0873
_reflns_number_gt 4734
_reflns_number_total 5887
_reflns_threshold_expression >2sigma(I)
_cod_data_source_file b201419j.txt
_cod_data_source_block kl10
_cod_depositor_comments
;
The following automatic conversions were performed:
'_symmetry_cell_setting' value 'Monoclinic' changed to 'monoclinic'
according to '/home/saulius/struct/CIF-dictionaries/cif_core.dic'
dictionary named 'cif_core.dic' version 2.4.1 from 2010-06-29.

Automatic conversion script
Id: cif_fix_enum 1527 2010-12-29 10:47:43Z saulius 

The following automatic conversions were performed:

'_exptl_absorpt_correction_type' tag value 'Psi-scans' was replaced
with 'psi-scan' value.

Automatic conversion script
Id: cif_fix_values 1646 2011-03-28 12:23:43Z adriana 

The following automatic conversions were performed:

'_refine_ls_weighting_scheme' value 'calc
w=1/[\s^2^(Fo^2^)+(0.0452P)^2^+0.3276P] where P=(Fo^2^+2Fc^2^)/3' was
changed to 'calc'. New tag '_refine_ls_weighting_details' was
created. The value of the new tag was set to
'w=1/[\s^2^(Fo^2^)+(0.0452P)^2^+0.3276P] where P=(Fo^2^+2Fc^2^)/3'.

Automatic conversion script
Id: cif_fix_values 3143 2015-03-26 13:38:13Z robertas 
;
_cod_original_sg_symbol_H-M P21/n
_cod_database_code 7011551

loop_
_symmetry_equiv_pos_as_xyz
'x, y, z'
'-x+1/2, y+1/2, -z+1/2'
'-x, -y, -z'
'x-1/2, -y-1/2, z-1/2'

loop_
_atom_site_label
_atom_site_type_symbol
_atom_site_fract_x
_atom_site_fract_y
_atom_site_fract_z
_atom_site_U_iso_or_equiv
_atom_site_adp_type
_atom_site_occupancy
_atom_site_calc_flag
_atom_site_refinement_flags
_atom_site_disorder_assembly
_atom_site_disorder_group
Pt1 Pt 0.044461(14) 0.103745(10) 0.179424(12) 0.01814(6) Uani 1 d . . .
N1 N -0.1134(3) 0.0852(2) 0.2667(3) 0.0219(7) Uani 1 d . . .
N2 N 0.0543(3) -0.0296(2) 0.2157(3) 0.0204(7) Uani 1 d . . .
C1 C 0.0321(4) 0.2299(3) 0.1583(4) 0.0224(8) Uani 1 d . . .
C2 C -0.0006(4) 0.2673(3) 0.0519(4) 0.0266(9) Uani 1 d . . .
H2A H -0.0099 0.2322 -0.0139 0.020(13) Uiso 1 calc R . .
C3 C -0.0203(5) 0.3536(3) 0.0377(4) 0.0311(10) Uani 1 d . . .
H3A H -0.0445 0.3764 -0.0365 0.033(16) Uiso 1 calc R . .
C4 C -0.0046(5) 0.4074(3) 0.1327(5) 0.0336(11) Uani 1 d . . .
H4A H -0.0187 0.4666 0.1241 0.014(11) Uiso 1 calc R . .
C5 C 0.0321(5) 0.3723(3) 0.2397(5) 0.0291(10) Uani 1 d . . .
H5A H 0.0457 0.4081 0.3048 0.05(2) Uiso 1 calc R . .
C6 C 0.0493(4) 0.2853(3) 0.2527(4) 0.0262(9) Uani 1 d . . .
H6A H 0.0732 0.2626 0.3269 0.022(13) Uiso 1 calc R . .
C10 C 0.2069(4) 0.1138(3) 0.1228(4) 0.0206(8) Uani 1 d . . .
C11 C 0.3173(4) 0.0978(3) 0.1970(4) 0.0237(9) Uani 1 d . . .
H11A H 0.3138 0.0905 0.2760 0.036(17) Uiso 1 calc R . .
C12 C 0.4318(5) 0.0923(3) 0.1586(5) 0.0298(10) Uani 1 d . . .
H12A H 0.5041 0.0803 0.2111 0.034(15) Uiso 1 calc R . .
C13 C 0.4406(5) 0.1041(3) 0.0449(5) 0.0338(11) Uani 1 d . . .
H13A H 0.5182 0.0994 0.0182 0.038(17) Uiso 1 calc R . .
C14 C 0.3342(6) 0.1231(4) -0.0300(5) 0.0385(13) Uani 1 d . . .
H14A H 0.3394 0.1329 -0.1082 0.05(2) Uiso 1 calc R . .
C15 C 0.2201(5) 0.1280(3) 0.0081(4) 0.0302(10) Uani 1 d . . .
H15A H 0.1488 0.1413 -0.0450 0.036 Uiso 1 calc R . .
C19 C -0.2039(4) 0.1392(3) 0.2845(4) 0.0253(9) Uani 1 d . . .
C20 C -0.2688(5) 0.1281(4) 0.3787(4) 0.0322(11) Uani 1 d . . .
H20A H -0.3269 0.1695 0.3947 0.028(14) Uiso 1 calc R . .
C21 C -0.2480(5) 0.0577(4) 0.4467(4) 0.0334(11) Uani 1 d . . .
H21A H -0.2915 0.0508 0.5097 0.046(18) Uiso 1 calc R . .
C22 C -0.1632(4) -0.0036(3) 0.4236(4) 0.0268(9) Uani 1 d . . .
C23 C -0.1423(5) -0.0802(3) 0.4872(4) 0.0310(11) Uani 1 d . . .
H23A H -0.1849 -0.0903 0.5502 0.030(15) Uiso 1 calc R . .
C24 C -0.0612(5) -0.1392(3) 0.4579(4) 0.0336(11) Uani 1 d . . .
H24A H -0.0486 -0.1905 0.5001 0.033(15) Uiso 1 calc R . .
C25 C 0.0050(5) -0.1250(3) 0.3646(4) 0.0265(9) Uani 1 d . . .
C26 C 0.0872(5) -0.1844(3) 0.3303(4) 0.0335(11) Uani 1 d . . .
H26A H 0.1053 -0.2352 0.3726 0.06(2) Uiso 1 calc R . .
C27 C 0.1408(5) -0.1688(3) 0.2359(4) 0.0319(11) Uani 1 d . . .
H27A H 0.1906 -0.2112 0.2084 0.037(16) Uiso 1 calc R . .
C28 C 0.1237(4) -0.0907(3) 0.1783(4) 0.0247(9) Uani 1 d . . .
C29 C -0.0099(4) -0.0481(3) 0.3037(4) 0.0212(8) Uani 1 d . . .
C30 C -0.0967(4) 0.0134(3) 0.3326(3) 0.0222(8) Uani 1 d . . .
C31 C -0.2408(5) 0.2104(3) 0.2043(5) 0.0332(11) Uani 1 d . . .
H31A H -0.2068 0.2010 0.1333 0.042(17) Uiso 1 calc R . .
H31B H -0.2087 0.2638 0.2390 0.07(2) Uiso 1 calc R . .
H31C H -0.3313 0.2132 0.1876 0.11(4) Uiso 1 calc R . .
C32 C 0.1807(5) -0.0776(3) 0.0720(4) 0.0293(10) Uani 1 d . . .
H32A H 0.1209 -0.0496 0.0142 0.06(2) Uiso 1 calc R . .
H32B H 0.2037 -0.1327 0.0430 0.048(19) Uiso 1 calc R . .
H32C H 0.2548 -0.0422 0.0895 0.050(19) Uiso 1 calc R . .

loop_
_atom_site_aniso_label
_atom_site_aniso_U_11
_atom_site_aniso_U_22
_atom_site_aniso_U_33
_atom_site_aniso_U_23
_atom_site_aniso_U_13
_atom_site_aniso_U_12
Pt1 0.01944(8) 0.01687(8) 0.01875(8) 0.00026(6) 0.00493(5) -0.00082(6)
N1 0.0189(17) 0.0203(18) 0.0272(18) -0.0031(14) 0.0054(14) -0.0036(13)
N2 0.0207(17) 0.0174(17) 0.0230(16) -0.0030(14) 0.0027(13) -0.0028(14)
C1 0.021(2) 0.019(2) 0.027(2) 0.0027(16) 0.0030(16) 0.0005(16)
C2 0.029(2) 0.028(2) 0.023(2) 0.0021(18) 0.0054(17) -0.0003(19)
C3 0.033(2) 0.029(3) 0.032(2) 0.010(2) 0.005(2) 0.002(2)
C4 0.032(3) 0.025(3) 0.046(3) 0.007(2) 0.013(2) 0.004(2)
C5 0.030(2) 0.024(2) 0.034(2) -0.0008(19) 0.007(2) 0.0003(19)
C6 0.029(2) 0.025(2) 0.025(2) -0.0008(17) 0.0069(17) -0.0022(18)
C10 0.024(2) 0.0144(19) 0.0252(19) 0.0023(15) 0.0085(16) -0.0006(15)
C11 0.029(2) 0.022(2) 0.0211(19) -0.0013(16) 0.0063(16) -0.0062(17)
C12 0.028(2) 0.023(2) 0.038(3) -0.0029(19) 0.005(2) 0.0022(18)
C13 0.030(2) 0.028(2) 0.047(3) -0.001(2) 0.020(2) 0.001(2)
C14 0.042(3) 0.044(3) 0.035(3) 0.006(2) 0.025(2) 0.005(2)
C15 0.028(2) 0.034(3) 0.030(2) 0.004(2) 0.0089(19) 0.004(2)
C19 0.021(2) 0.024(2) 0.032(2) -0.0045(18) 0.0047(18) -0.0042(17)
C20 0.026(2) 0.036(3) 0.037(3) -0.011(2) 0.014(2) -0.001(2)
C21 0.027(2) 0.042(3) 0.034(2) -0.009(2) 0.013(2) -0.009(2)
C22 0.024(2) 0.030(2) 0.027(2) -0.0010(18) 0.0053(17) -0.0090(18)
C23 0.034(3) 0.038(3) 0.022(2) 0.0034(19) 0.0090(19) -0.017(2)
C24 0.041(3) 0.025(2) 0.034(2) 0.006(2) 0.001(2) -0.015(2)
C25 0.031(2) 0.018(2) 0.029(2) -0.0002(17) 0.0019(19) -0.0061(17)
C26 0.041(3) 0.018(2) 0.040(3) 0.004(2) -0.001(2) -0.004(2)
C27 0.032(2) 0.022(2) 0.040(3) -0.007(2) 0.003(2) 0.0027(19)
C28 0.025(2) 0.024(2) 0.025(2) -0.0059(17) 0.0041(17) -0.0022(17)
C29 0.023(2) 0.0165(19) 0.0241(19) -0.0003(15) 0.0050(16) -0.0060(16)
C30 0.0201(19) 0.023(2) 0.0232(19) -0.0029(16) 0.0031(15) -0.0068(17)
C31 0.028(2) 0.025(2) 0.047(3) 0.001(2) 0.009(2) 0.0043(19)
C32 0.033(3) 0.024(2) 0.032(2) -0.0092(19) 0.009(2) 0.0010(19)

loop_
_atom_type_symbol
_atom_type_description
_atom_type_scat_dispersion_real
_atom_type_scat_dispersion_imag
_atom_type_scat_source
C C 0.0033 0.0016 'International Tables Vol C Tables 4.2.6.8 and 6.1.1.4'
H H 0.0000 0.0000 'International Tables Vol C Tables 4.2.6.8 and 6.1.1.4'
N N 0.0061 0.0033 'International Tables Vol C Tables 4.2.6.8 and 6.1.1.4'
Pt Pt -1.7033 8.3905 'International Tables Vol C Tables 4.2.6.8 and 6.1.1.4'

loop_
_geom_angle_atom_site_label_1
_geom_angle_atom_site_label_2
_geom_angle_atom_site_label_3
_geom_angle
_geom_angle_site_symmetry_1
_geom_angle_site_symmetry_3
_geom_angle_publ_flag
C10 Pt1 C1 85.72(17) . . ?
C10 Pt1 N2 97.17(15) . . ?
C1 Pt1 N2 175.40(16) . . ?
C10 Pt1 N1 170.42(16) . . ?
C1 Pt1 N1 98.66(16) . . ?
N2 Pt1 N1 77.95(14) . . ?
C19 N1 C30 118.2(4) . . ?
C19 N1 Pt1 130.3(3) . . ?
C30 N1 Pt1 109.6(3) . . ?
C28 N2 C29 118.4(4) . . ?
C28 N2 Pt1 130.7(3) . . ?
C29 N2 Pt1 110.1(3) . . ?
C2 C1 C6 116.3(4) . . ?
C2 C1 Pt1 122.6(3) . . ?
C6 C1 Pt1 121.1(3) . . ?
C3 C2 C1 122.9(5) . . ?
C2 C3 C4 119.9(5) . . ?
C5 C4 C3 118.6(5) . . ?
C4 C5 C6 120.7(5) . . ?
C5 C6 C1 121.6(4) . . ?
C15 C10 C11 115.6(4) . . ?
C15 C10 Pt1 124.2(4) . . ?
C11 C10 Pt1 119.9(3) . . ?
C12 C11 C10 122.3(4) . . ?
C13 C12 C11 120.4(5) . . ?
C12 C13 C14 118.8(5) . . ?
C13 C14 C15 120.7(5) . . ?
C14 C15 C10 122.1(5) . . ?
N1 C19 C20 120.6(5) . . ?
N1 C19 C31 120.9(4) . . ?
C20 C19 C31 118.5(5) . . ?
C21 C20 C19 120.3(5) . . ?
C20 C21 C22 120.2(5) . . ?
C21 C22 C30 116.7(5) . . ?
C21 C22 C23 123.0(5) . . ?
C30 C22 C23 120.3(5) . . ?
C24 C23 C22 120.1(4) . . ?
C23 C24 C25 120.9(5) . . ?
C26 C25 C29 117.3(5) . . ?
C26 C25 C24 122.7(5) . . ?
C29 C25 C24 120.0(5) . . ?
C27 C26 C25 119.3(5) . . ?
C26 C27 C28 121.0(5) . . ?
N2 C28 C27 120.7(4) . . ?
N2 C28 C32 120.3(4) . . ?
C27 C28 C32 119.0(4) . . ?
N2 C29 C25 122.6(4) . . ?
N2 C29 C30 118.0(4) . . ?
C25 C29 C30 119.4(4) . . ?
N1 C30 C22 123.4(4) . . ?
N1 C30 C29 117.3(4) . . ?
C22 C30 C29 119.2(4) . . ?

loop_
_geom_bond_atom_site_label_1
_geom_bond_atom_site_label_2
_geom_bond_distance
_geom_bond_site_symmetry_2
_geom_bond_publ_flag
Pt1 C10 1.993(5) . ?
Pt1 C1 2.007(5) . ?
Pt1 N2 2.147(4) . ?
Pt1 N1 2.158(4) . ?
N1 C19 1.345(6) . ?
N1 C30 1.374(6) . ?
N2 C28 1.340(6) . ?
N2 C29 1.372(6) . ?
C1 C2 1.391(6) . ?
C1 C6 1.411(6) . ?
C2 C3 1.385(7) . ?
C3 C4 1.399(8) . ?
C4 C5 1.389(8) . ?
C5 C6 1.391(7) . ?
C10 C15 1.406(6) . ?
C10 C11 1.407(6) . ?
C11 C12 1.395(7) . ?
C12 C13 1.379(8) . ?
C13 C14 1.386(8) . ?
C14 C15 1.388(7) . ?
C19 C20 1.419(7) . ?
C19 C31 1.488(7) . ?
C20 C21 1.370(8) . ?
C21 C22 1.394(7) . ?
C22 C30 1.413(6) . ?
C22 C23 1.425(7) . ?
C23 C24 1.365(8) . ?
C24 C25 1.426(7) . ?
C25 C26 1.399(7) . ?
C25 C29 1.409(6) . ?
C26 C27 1.361(8) . ?
C27 C28 1.407(7) . ?
C28 C32 1.500(7) . ?
C29 C30 1.432(6) . ?
